data_4505941
loop_
_publ_author_name
'Carri\'on, M. Carmen'
'Dur\'a, Gema'
'Jal\'on, F\'elix A.'
'Manzano, Blanca R.'
'Rodr\'iguez, Ana M.'

_publ_section_title
;
 Polynuclear Complexes Containing Ditopic Bispyrazolylmethane Ligands.
 Influence of Metal Geometry and Supramolecular Interactions
;
_journal_issue 4
_journal_name_full 'Crystal Growth &amp; Design'
_journal_page_first 1952
_journal_paper_doi 10.1021/cg201677s
_journal_volume 12
_journal_year 2012
_chemical_formula_moiety 'C38 H52 N14 Ni2 O8, 3(C3 H7 N O), 2(N O3)'
_chemical_formula_sum 'C47 H73 N19 Ni2 O17'
_chemical_formula_weight 1293.62
_chemical_name_systematic
;
 ?
;
_space_group_IT_number 2
_symmetry_cell_setting triclinic
_symmetry_space_group_name_Hall '-P 1'
_symmetry_space_group_name_H-M 'P -1'
_atom_sites_solution_hydrogens geom
_atom_sites_solution_primary direct
_atom_sites_solution_secondary difmap
_audit_creation_method SHELXL-97
_cell_angle_alpha 115.960(4)
_cell_angle_beta 95.722(5)
_cell_angle_gamma 103.508(5)
_cell_formula_units_Z 1
_cell_length_a 10.1334(12)
_cell_length_b 13.8385(6)
_cell_length_c 13.9286(6)
_cell_measurement_reflns_used 982
_cell_measurement_temperature 230(2)
_cell_measurement_theta_max 25.426
_cell_measurement_theta_min 2.215
_cell_volume 1661.4(2)
_computing_structure_refinement 'SHELXL-97 (Sheldrick, 1997)'
_diffrn_ambient_temperature 230(2)
_diffrn_measured_fraction_theta_full 0.986
_diffrn_measured_fraction_theta_max 0.986
_diffrn_measurement_device_type 'CCD area detector'
_diffrn_measurement_method 'omega and phi scans'
_diffrn_radiation_monochromator graphite
_diffrn_radiation_source 'fine-focus sealed tube'
_diffrn_radiation_type MoK\a
_diffrn_radiation_wavelength 0.71073
_diffrn_reflns_av_R_equivalents 0.0347
_diffrn_reflns_av_sigmaI/netI 0.0590
_diffrn_reflns_limit_h_max 12
_diffrn_reflns_limit_h_min -13
_diffrn_reflns_limit_k_max 18
_diffrn_reflns_limit_k_min -18
_diffrn_reflns_limit_l_max 18
_diffrn_reflns_limit_l_min -18
_diffrn_reflns_number 16858
_diffrn_reflns_theta_full 28.00
_diffrn_reflns_theta_max 28.00
_diffrn_reflns_theta_min 1.67
_exptl_absorpt_coefficient_mu 0.641
_exptl_absorpt_correction_T_max 0.9270
_exptl_absorpt_correction_T_min 0.8879
_exptl_absorpt_correction_type multi-scan
_exptl_absorpt_process_details SADABS
_exptl_crystal_colour blue
_exptl_crystal_density_diffrn 1.293
_exptl_crystal_density_method 'not measured'
_exptl_crystal_description prism
_exptl_crystal_F_000 680
_exptl_crystal_size_max 0.19
_exptl_crystal_size_mid 0.16
_exptl_crystal_size_min 0.12
_refine_diff_density_max 1.420
_refine_diff_density_min -0.464
_refine_diff_density_rms 0.191
_refine_ls_extinction_method none
_refine_ls_goodness_of_fit_ref 1.101
_refine_ls_hydrogen_treatment constr
_refine_ls_matrix_type full
_refine_ls_number_parameters 416
_refine_ls_number_reflns 7912
_refine_ls_number_restraints 0
_refine_ls_restrained_S_all 1.101
_refine_ls_R_factor_all 0.0926
_refine_ls_R_factor_gt 0.0689
_refine_ls_shift/su_max 0.014
_refine_ls_shift/su_mean 0.000
_refine_ls_structure_factor_coef Fsqd
_refine_ls_weighting_details 'calc w=1/[\s^2^(Fo^2^)+(0.1449P)^2^+0.0000P] where P=(Fo^2^+2Fc^2^)/3'
_refine_ls_weighting_scheme calc
_refine_ls_wR_factor_gt 0.2109
_refine_ls_wR_factor_ref 0.2351
_reflns_number_gt 5896
_reflns_number_total 7912
_reflns_threshold_expression >2sigma(I)
_cod_data_source_file cg201677s_si_002.cif
_cod_data_source_block 10
_cod_original_sg_symbol_H-M P-1
_cod_database_code 4505941

loop_
_symmetry_equiv_pos_as_xyz
'x, y, z'
'-x, -y, -z'

loop_
_atom_site_label
_atom_site_type_symbol
_atom_site_fract_x
_atom_site_fract_y
_atom_site_fract_z
_atom_site_U_iso_or_equiv
_atom_site_adp_type
_atom_site_occupancy
_atom_site_symmetry_multiplicity
_atom_site_calc_flag
_atom_site_refinement_flags
Ni1 Ni 0.76653(4) 0.12096(4) 0.75564(3) 0.02917(18) Uani 1 1 d .
O1 O 0.9659(3) 0.1896(2) 0.7330(2) 0.0417(6) Uani 1 1 d .
O2 O 0.9099(3) 0.0252(2) 0.7235(2) 0.0393(6) Uani 1 1 d .
O3 O 1.1137(3) 0.0939(3) 0.7040(3) 0.0634(9) Uani 1 1 d .
O4 O 0.8702(3) 0.1864(3) 0.9149(2) 0.0458(7) Uani 1 1 d .
N1 N 0.6757(3) 0.2465(3) 0.7921(3) 0.0342(7) Uani 1 1 d .
N2 N 0.5414(3) 0.2337(2) 0.8073(2) 0.0290(6) Uani 1 1 d .
N3 N 0.6015(3) 0.0207(3) 0.7798(2) 0.0301(6) Uani 1 1 d .
N4 N 0.4880(3) 0.0541(2) 0.8056(2) 0.0279(6) Uani 1 1 d .
N5 N 0.6989(3) 0.0464(3) 0.5865(2) 0.0286(6) Uani 1 1 d .
N6 N 1.0005(3) 0.1025(3) 0.7200(3) 0.0410(8) Uani 1 1 d .
N7 N 0.9009(4) 0.2586(3) 1.0967(3) 0.0455(8) Uani 1 1 d .
C1 C 0.5126(4) 0.3342(3) 0.8461(3) 0.0364(8) Uani 1 1 d .
C2 C 0.6312(5) 0.4123(3) 0.8574(4) 0.0456(10) Uani 1 1 d .
H2 H 0.6439 0.4888 0.8818 0.055 Uiso 1 1 calc R
C3 C 0.7314(5) 0.3566(3) 0.8255(4) 0.0432(9) Uani 1 1 d .
C4 C 0.3757(5) 0.3452(4) 0.8683(4) 0.0480(10) Uani 1 1 d .
H4A H 0.3753 0.4211 0.8891 0.072 Uiso 1 1 calc R
H4B H 0.3592 0.3283 0.9268 0.072 Uiso 1 1 calc R
H4C H 0.3036 0.2933 0.8033 0.072 Uiso 1 1 calc R
C5 C 0.8775(6) 0.4049(4) 0.8248(5) 0.0708(16) Uani 1 1 d .
H5A H 0.9349 0.3680 0.8458 0.106 Uiso 1 1 calc R
H5B H 0.9097 0.4843 0.8756 0.106 Uiso 1 1 calc R
H5C H 0.8826 0.3936 0.7523 0.106 Uiso 1 1 calc R
C6 C 0.4131(4) -0.0045(3) 0.8503(3) 0.0347(8) Uani 1 1 d .
C7 C 0.4844(4) -0.0755(4) 0.8557(3) 0.0400(9) Uani 1 1 d .
H7 H 0.4602 -0.1260 0.8829 0.048 Uiso 1 1 calc R
C8 C 0.6014(4) -0.0570(3) 0.8119(3) 0.0346(8) Uani 1 1 d .
C9 C 0.2814(4) 0.0125(4) 0.8841(4) 0.0452(10) Uani 1 1 d .
H9A H 0.2989 0.0904 0.9365 0.068 Uiso 1 1 calc R
H9B H 0.2491 -0.0343 0.9167 0.068 Uiso 1 1 calc R
H9C H 0.2117 -0.0077 0.8209 0.068 Uiso 1 1 calc R
C10 C 0.7117(5) -0.1130(4) 0.8004(4) 0.0508(11) Uani 1 1 d .
H10A H 0.7068 -0.1588 0.7240 0.076 Uiso 1 1 calc R
H10B H 0.6980 -0.1597 0.8354 0.076 Uiso 1 1 calc R
H10C H 0.8016 -0.0565 0.8345 0.076 Uiso 1 1 calc R
C11 C 0.4396(4) 0.1231(3) 0.7652(3) 0.0287(7) Uani 1 1 d .
H11 H 0.3572 0.1357 0.7938 0.034 Uiso 1 1 calc R
C12 C 0.6423(4) -0.0654(3) 0.5291(3) 0.0338(8) Uani 1 1 d .
H12 H 0.6337 -0.1070 0.5667 0.041 Uiso 1 1 calc R
C13 C 0.5962(4) -0.1219(3) 0.4177(3) 0.0338(8) Uani 1 1 d .
H13 H 0.5571 -0.2001 0.3812 0.041 Uiso 1 1 calc R
C14 C 0.6077(3) -0.0623(3) 0.3589(3) 0.0266(7) Uani 1 1 d .
C15 C 0.6688(4) 0.0535(3) 0.4173(3) 0.0328(8) Uani 1 1 d .
H15 H 0.6798 0.0967 0.3812 0.039 Uiso 1 1 calc R
C16 C 0.7133(4) 0.1042(3) 0.5300(3) 0.0338(8) Uani 1 1 d .
H16 H 0.7553 0.1821 0.5686 0.041 Uiso 1 1 calc R
C17 C 0.8310(4) 0.2332(3) 0.9998(3) 0.0388(9) Uani 1 1 d .
H17 H 0.7486 0.2513 0.9950 0.047 Uiso 1 1 calc R
C18 C 0.8548(6) 0.3175(5) 1.1968(4) 0.0666(15) Uani 1 1 d .
H18A H 0.7733 0.3358 1.1790 0.100 Uiso 1 1 calc R
H18B H 0.9278 0.3857 1.2473 0.100 Uiso 1 1 calc R
H18C H 0.8330 0.2695 1.2300 0.100 Uiso 1 1 calc R
C19 C 1.0285(6) 0.2277(6) 1.1064(5) 0.0806(19) Uani 1 1 d .
H19A H 1.0238 0.1623 1.0396 0.121 Uiso 1 1 calc R
H19B H 1.0375 0.2111 1.1664 0.121 Uiso 1 1 calc R
H19C H 1.1078 0.2895 1.1196 0.121 Uiso 1 1 calc R
N8 N 0.3665(5) 0.5489(4) 1.4629(4) 0.0637(11) Uani 1 1 d .
O5 O 0.5543(8) 0.6905(5) 1.4880(6) 0.151(3) Uani 1 1 d .
C21 C 0.4627(10) 0.5965(6) 1.4278(7) 0.104(3) Uani 1 1 d .
H21 H 0.4636 0.5587 1.3539 0.124 Uiso 1 1 calc R
C22 C 0.3628(9) 0.6072(7) 1.5768(6) 0.107(3) Uani 1 1 d .
H22A H 0.4534 0.6596 1.6189 0.161 Uiso 1 1 calc R
H22B H 0.3368 0.5533 1.6029 0.161 Uiso 1 1 calc R
H22C H 0.2958 0.6475 1.5846 0.161 Uiso 1 1 calc R
C23 C 0.2754(8) 0.4364(7) 1.3923(7) 0.114(3) Uani 1 1 d .
H23A H 0.2696 0.4197 1.3172 0.171 Uiso 1 1 calc R
H23B H 0.1843 0.4303 1.4072 0.171 Uiso 1 1 calc R
H23C H 0.3115 0.3837 1.4051 0.171 Uiso 1 1 calc R
N9 N 0.9356(5) 0.7006(4) 1.4618(4) 0.0214(10) Uani 0.50 1 d P
O6 O 1.1026(12) 0.7150(14) 1.5820(11) 0.139(5) Uani 0.50 1 d P
C24 C 1.0230(10) 0.6535(10) 1.4857(9) 0.059(3) Uani 0.50 1 d P
H24 H 1.0268 0.5824 1.4374 0.071 Uiso 0.50 1 calc PR
C25 C 0.9313(10) 0.8075(8) 1.5217(9) 0.061(3) Uani 0.50 1 d P
H25A H 0.9772 0.8366 1.5969 0.091 Uiso 0.50 1 calc PR
H25B H 0.8359 0.8068 1.5172 0.091 Uiso 0.50 1 calc PR
H25C H 0.9777 0.8545 1.4933 0.091 Uiso 0.50 1 calc PR
C26 C 0.8371(9) 0.6347(8) 1.3552(7) 0.048(2) Uani 0.50 1 d P
H26A H 0.8632 0.6661 1.3080 0.072 Uiso 0.50 1 calc PR
H26B H 0.7450 0.6367 1.3645 0.072 Uiso 0.50 1 calc PR
H26C H 0.8383 0.5578 1.3230 0.072 Uiso 0.50 1 calc PR
N10 N 0.4842(4) 0.3348(3) 1.1159(3) 0.0464(9) Uani 1 1 d .
O7 O 0.3603(4) 0.3240(3) 1.1130(4) 0.0770(12) Uani 1 1 d .
O8 O 0.5208(4) 0.2614(3) 1.0435(3) 0.0657(10) Uani 1 1 d .
O9 O 0.5718(6) 0.4194(4) 1.1880(4) 0.1118(18) Uani 1 1 d .

loop_
_atom_site_aniso_label
_atom_site_aniso_U_11
_atom_site_aniso_U_22
_atom_site_aniso_U_33
_atom_site_aniso_U_23
_atom_site_aniso_U_13
_atom_site_aniso_U_12
Ni1 0.0276(3) 0.0346(3) 0.0250(3) 0.0124(2) 0.00725(18) 0.0124(2)
O1 0.0318(15) 0.0429(16) 0.0441(16) 0.0167(14) 0.0087(12) 0.0086(12)
O2 0.0349(15) 0.0463(16) 0.0393(15) 0.0183(13) 0.0120(12) 0.0198(13)
O3 0.0331(17) 0.080(2) 0.072(2) 0.028(2) 0.0171(16) 0.0239(17)
O4 0.0382(16) 0.0632(19) 0.0279(14) 0.0140(14) 0.0053(12) 0.0183(15)
N1 0.0336(17) 0.0339(16) 0.0319(16) 0.0124(14) 0.0079(13) 0.0117(14)
N2 0.0321(16) 0.0304(15) 0.0242(14) 0.0111(13) 0.0062(12) 0.0131(13)
N3 0.0290(16) 0.0380(16) 0.0290(15) 0.0177(14) 0.0100(12) 0.0155(13)
N4 0.0289(15) 0.0333(15) 0.0245(14) 0.0142(13) 0.0088(11) 0.0129(13)
N5 0.0281(15) 0.0367(16) 0.0235(14) 0.0142(13) 0.0073(11) 0.0138(13)
N6 0.0267(17) 0.055(2) 0.0411(19) 0.0214(17) 0.0091(14) 0.0142(16)
N7 0.0392(19) 0.057(2) 0.0281(17) 0.0110(16) 0.0006(14) 0.0153(17)
C1 0.048(2) 0.036(2) 0.0268(18) 0.0119(16) 0.0093(16) 0.0223(18)
C2 0.056(3) 0.030(2) 0.047(2) 0.0140(19) 0.012(2) 0.0168(19)
C3 0.049(3) 0.031(2) 0.046(2) 0.0145(18) 0.0138(19) 0.0124(18)
C4 0.055(3) 0.047(2) 0.046(2) 0.016(2) 0.015(2) 0.034(2)
C5 0.055(3) 0.043(3) 0.101(5) 0.027(3) 0.027(3) 0.004(2)
C6 0.034(2) 0.044(2) 0.0273(18) 0.0183(17) 0.0109(15) 0.0112(17)
C7 0.044(2) 0.046(2) 0.037(2) 0.0253(19) 0.0126(17) 0.0145(19)
C8 0.039(2) 0.040(2) 0.0320(19) 0.0208(17) 0.0098(15) 0.0167(17)
C9 0.038(2) 0.058(3) 0.048(2) 0.031(2) 0.0210(19) 0.015(2)
C10 0.061(3) 0.060(3) 0.060(3) 0.041(3) 0.025(2) 0.038(2)
C11 0.0268(17) 0.0352(18) 0.0267(17) 0.0148(15) 0.0073(13) 0.0137(15)
C12 0.037(2) 0.038(2) 0.0321(18) 0.0209(17) 0.0093(15) 0.0130(16)
C13 0.043(2) 0.0294(18) 0.0279(18) 0.0129(16) 0.0055(15) 0.0113(16)
C14 0.0209(16) 0.0361(18) 0.0245(16) 0.0143(15) 0.0076(13) 0.0113(14)
C15 0.036(2) 0.0344(19) 0.0293(18) 0.0173(16) 0.0084(15) 0.0086(16)
C16 0.038(2) 0.0317(18) 0.0291(18) 0.0136(16) 0.0072(15) 0.0091(16)
C17 0.034(2) 0.045(2) 0.0310(19) 0.0138(18) 0.0040(16) 0.0116(18)
C18 0.066(3) 0.085(4) 0.033(2) 0.013(3) 0.014(2) 0.027(3)
C19 0.055(3) 0.124(5) 0.053(3) 0.028(3) -0.002(3) 0.045(4)
N8 0.073(3) 0.058(3) 0.062(3) 0.030(2) 0.017(2) 0.021(2)
O5 0.190(7) 0.067(3) 0.179(7) 0.067(4) 0.045(5) -0.009(4)
C21 0.162(8) 0.080(5) 0.103(6) 0.065(5) 0.054(5) 0.043(5)
C22 0.112(6) 0.141(7) 0.074(5) 0.041(5) 0.033(4) 0.067(6)
C23 0.079(5) 0.094(5) 0.110(6) 0.021(5) -0.010(4) -0.003(4)
N9 0.018(3) 0.026(3) 0.024(3) 0.013(2) 0.010(2) 0.009(2)
O6 0.096(8) 0.264(16) 0.152(10) 0.161(12) 0.037(7) 0.090(9)
C24 0.050(6) 0.086(7) 0.066(6) 0.051(6) 0.016(5) 0.031(5)
C25 0.047(6) 0.038(5) 0.071(7) 0.004(5) 0.020(5) 0.010(4)
C26 0.045(5) 0.051(5) 0.039(4) 0.024(4) 0.002(4) -0.002(4)
N10 0.052(2) 0.046(2) 0.047(2) 0.0262(19) 0.0097(18) 0.0183(19)
O7 0.062(3) 0.086(3) 0.117(4) 0.065(3) 0.047(2) 0.037(2)
O8 0.073(3) 0.071(2) 0.057(2) 0.025(2) 0.0232(18) 0.038(2)
O9 0.094(4) 0.089(3) 0.094(4) -0.001(3) -0.017(3) 0.034(3)

loop_
_atom_type_symbol
_atom_type_description
_atom_type_scat_dispersion_real
_atom_type_scat_dispersion_imag
_atom_type_scat_source
C C 0.0033 0.0016 'International Tables Vol C Tables 4.2.6.8 and 6.1.1.4'
H H 0.0000 0.0000 'International Tables Vol C Tables 4.2.6.8 and 6.1.1.4'
N N 0.0061 0.0033 'International Tables Vol C Tables 4.2.6.8 and 6.1.1.4'
Ni Ni 0.3393 1.1124 'International Tables Vol C Tables 4.2.6.8 and 6.1.1.4'
O O 0.0106 0.0060 'International Tables Vol C Tables 4.2.6.8 and 6.1.1.4'

loop_
_geom_angle_atom_site_label_1
_geom_angle_atom_site_label_2
_geom_angle_atom_site_label_3
_geom_angle
_geom_angle_site_symmetry_3
O4 Ni1 N1 93.22(12) .
O4 Ni1 N3 90.34(12) .
N1 Ni1 N3 92.04(12) .
O4 Ni1 N5 168.07(11) .
N1 Ni1 N5 96.26(11) .
N3 Ni1 N5 96.54(12) .
O4 Ni1 O2 82.90(11) .
N1 Ni1 O2 164.52(12) .
N3 Ni1 O2 102.93(11) .
N5 Ni1 O2 86.05(10) .
O4 Ni1 O1 84.60(12) .
N1 Ni1 O1 104.40(12) .
N3 Ni1 O1 163.01(11) .
N5 Ni1 O1 86.03(11) .
O2 Ni1 O1 60.39(11) .
N6 O1 Ni1 91.4(2) .
N6 O2 Ni1 91.9(2) .
C17 O4 Ni1 129.0(3) .
C3 N1 N2 105.3(3) .
C3 N1 Ni1 130.7(3) .
N2 N1 Ni1 122.9(2) .
C1 N2 N1 111.3(3) .
C1 N2 C11 125.6(3) .
N1 N2 C11 121.9(3) .
C8 N3 N4 105.8(3) .
C8 N3 Ni1 128.8(2) .
N4 N3 Ni1 121.3(2) .
C6 N4 N3 111.6(3) .
C6 N4 C11 125.4(3) .
N3 N4 C11 121.4(3) .
C12 N5 C16 117.3(3) .
C12 N5 Ni1 119.1(2) .
C16 N5 Ni1 123.6(3) .
O3 N6 O2 121.8(4) .
O3 N6 O1 122.0(4) .
O2 N6 O1 116.2(3) .
C17 N7 C19 119.9(4) .
C17 N7 C18 121.7(4) .
C19 N7 C18 118.3(4) .
C2 C1 N2 105.9(3) .
C2 C1 C4 131.0(4) .
N2 C1 C4 123.1(4) .
C1 C2 C3 107.6(4) .
N1 C3 C2 109.8(4) .
N1 C3 C5 121.7(4) .
C2 C3 C5 128.5(4) .
N4 C6 C7 105.9(3) .
N4 C6 C9 123.5(3) .
C7 C6 C9 130.7(3) .
C6 C7 C8 106.7(3) .
N3 C8 C7 109.9(3) .
N3 C8 C10 122.6(3) .
C7 C8 C10 127.5(3) .
N2 C11 N4 112.0(3) .
N2 C11 C14 112.5(3) 2_656
N4 C11 C14 111.9(3) 2_656
N5 C12 C13 123.2(3) .
C12 C13 C14 119.9(3) .
C15 C14 C13 117.5(3) .
C15 C14 C11 121.4(3) 2_656
C13 C14 C11 121.0(3) 2_656
C14 C15 C16 119.0(3) .
N5 C16 C15 123.1(3) .
O4 C17 N7 122.7(4) .
C21 N8 C22 118.6(6) .
C21 N8 C23 120.4(6) .
C22 N8 C23 120.6(6) .
O5 C21 N8 123.8(8) .
C24 N9 C25 127.7(8) .
C24 N9 C26 117.1(8) .
C25 N9 C26 115.1(7) .
O6 C24 N9 113.3(11) .
O9 N10 O7 119.9(5) .
O9 N10 O8 119.8(5) .
O7 N10 O8 120.3(4) .

loop_
_geom_bond_atom_site_label_1
_geom_bond_atom_site_label_2
_geom_bond_distance
_geom_bond_site_symmetry_2
Ni1 O4 2.044(3) .
Ni1 N1 2.048(3) .
Ni1 N3 2.067(3) .
Ni1 N5 2.074(3) .
Ni1 O2 2.139(3) .
Ni1 O1 2.139(3) .
O1 N6 1.276(4) .
O2 N6 1.258(4) .
O3 N6 1.212(4) .
O4 C17 1.232(5) .
N1 C3 1.335(5) .
N1 N2 1.380(4) .
N2 C1 1.369(4) .
N2 C11 1.452(5) .
N3 C8 1.334(4) .
N3 N4 1.361(4) .
N4 C6 1.367(4) .
N4 C11 1.449(4) .
N5 C12 1.332(5) .
N5 C16 1.342(4) .
N7 C17 1.314(5) .
N7 C19 1.465(6) .
N7 C18 1.463(6) .
C1 C2 1.358(6) .
C1 C4 1.479(6) .
C2 C3 1.406(6) .
C3 C5 1.478(7) .
C6 C7 1.371(5) .
C6 C9 1.494(5) .
C7 C8 1.407(5) .
C8 C10 1.485(5) .
C11 C14 1.517(5) 2_656
C12 C13 1.363(5) .
C13 C14 1.388(4) .
C14 C15 1.382(5) .
C14 C11 1.517(5) 2_656
C15 C16 1.381(5) .
N8 C21 1.304(9) .
N8 C22 1.440(8) .
N8 C23 1.432(9) .
O5 C21 1.259(10) .
N9 C24 1.312(10) .
N9 C25 1.357(10) .
N9 C26 1.458(10) .
O6 C24 1.280(16) .
N10 O9 1.214(6) .
N10 O7 1.224(5) .
N10 O8 1.241(5) .
